data_1560322
loop_
_publ_author_name
'Ma, Xin'
'Zhang, Yixin'
'Jian, Zhongbao'

_publ_section_title
;
 Tunable branching and living character in ethylene polymerization using
 &#x201C;polyethylene glycol sandwich&#x201D; \a-diimine nickel catalysts
;
_journal_issue 9
_journal_name_full 'Polymer Chemistry'
_journal_page_first 1236
_journal_page_last 1243
_journal_paper_doi 10.1039/D0PY01689F
_journal_volume 12
_journal_year 2021
_chemical_formula_sum 'C50 H55.5 Br2 N2 Ni O2'
_chemical_formula_weight 934.99
_space_group_crystal_system monoclinic
_space_group_IT_number 14
_space_group_name_Hall '-P 2ybc'
_space_group_name_H-M_alt 'P 1 21/c 1'
_atom_sites_solution_hydrogens geom
_audit_creation_method SHELXL-2018/3
_audit_update_record
;
2020-11-27 deposited with the CCDC.	2021-02-10 downloaded from the CCDC.
;
_cell_angle_alpha 90
_cell_angle_beta 97.615(2)
_cell_angle_gamma 90
_cell_formula_units_Z 8
_cell_length_a 24.6463(16)
_cell_length_b 40.129(3)
_cell_length_c 8.8579(5)
_cell_measurement_reflns_used 9974
_cell_measurement_temperature 173(2)
_cell_measurement_theta_max 58.9132
_cell_measurement_theta_min 3.7820
_cell_volume 8683.5(10)
_computing_cell_refinement 'Bruker SMART'
_computing_data_collection 'Bruker SMART'
_computing_data_reduction 'Bruker SAINT'
_computing_molecular_graphics 'Bruker SHELXTL'
_computing_publication_material 'Bruker SHELXTL'
_computing_structure_refinement 'Bruker SHELXTL'
_computing_structure_solution 'Bruker SHELXTL'
_diffrn_ambient_temperature 173(2)
_diffrn_measured_fraction_theta_full 0.977
_diffrn_measured_fraction_theta_max 0.977
_diffrn_measurement_device_type 'CCD area detector'
_diffrn_measurement_method 'phi and omega scans'
_diffrn_radiation_monochromator graphite
_diffrn_radiation_source 'sealed tube'
_diffrn_radiation_type CuK\a
_diffrn_radiation_wavelength 1.54178
_diffrn_reflns_av_R_equivalents 0.0417
_diffrn_reflns_av_unetI/netI 0.0423
_diffrn_reflns_Laue_measured_fraction_full 0.977
_diffrn_reflns_Laue_measured_fraction_max 0.977
_diffrn_reflns_limit_h_max 27
_diffrn_reflns_limit_h_min -27
_diffrn_reflns_limit_k_max 34
_diffrn_reflns_limit_k_min -44
_diffrn_reflns_limit_l_max 9
_diffrn_reflns_limit_l_min -9
_diffrn_reflns_number 44331
_diffrn_reflns_point_group_measured_fraction_full 0.977
_diffrn_reflns_point_group_measured_fraction_max 0.977
_diffrn_reflns_theta_full 59.011
_diffrn_reflns_theta_max 59.011
_diffrn_reflns_theta_min 1.808
_exptl_absorpt_coefficient_mu 3.118
_exptl_absorpt_correction_type empirical
_exptl_absorpt_process_details SADABS
_exptl_crystal_colour brown
_exptl_crystal_density_diffrn 1.430
_exptl_crystal_description block
_exptl_crystal_F_000 3868
_exptl_crystal_size_max 0.270
_exptl_crystal_size_mid 0.150
_exptl_crystal_size_min 0.090
_exptl_transmission_factor_max 0.7516
_exptl_transmission_factor_min 0.5693
_refine_diff_density_max 1.130
_refine_diff_density_min -0.653
_refine_diff_density_rms 0.090
_refine_ls_extinction_method none
_refine_ls_goodness_of_fit_ref 1.131
_refine_ls_hydrogen_treatment 'riding mode'
_refine_ls_matrix_type full
_refine_ls_number_parameters 1028
_refine_ls_number_reflns 12221
_refine_ls_number_restraints 60
_refine_ls_restrained_S_all 1.129
_refine_ls_R_factor_all 0.1439
_refine_ls_R_factor_gt 0.0989
_refine_ls_shift/su_max 0.103
_refine_ls_shift/su_mean 0.008
_refine_ls_structure_factor_coef Fsqd
_refine_ls_weighting_details 'w=1/[\s^2^(Fo^2^)+(0.0128P)^2^+330.5124P] where P=(Fo^2^+2Fc^2^)/3'
_refine_ls_weighting_scheme calc
_refine_ls_wR_factor_gt 0.2707
_refine_ls_wR_factor_ref 0.2999
_reflns_Friedel_coverage 0.000
_reflns_number_gt 6483
_reflns_number_total 12221
_reflns_threshold_expression 'I > 2\s(I)'
_cod_data_source_file d0py01689f2.cif
_cod_data_source_block 1
_cod_depositor_comments 'Adding full bibliography for 1560320--1560322.cif.'
_cod_original_sg_symbol_H-M 'P 21/c'
_cod_original_formula_sum 'C50 H55.50 Br2 N2 Ni O2'
_cod_database_code 1560322
_shelx_shelxl_version_number 2018/3
_shelx_space_group_comment
;
The symmetry employed for this shelxl refinement is uniquely defined
by the following loop, which should always be used as a source of
symmetry information in preference to the above space-group names.
They are only intended as comments.
;
_shelx_estimated_absorpt_t_min 0.486
_shelx_estimated_absorpt_t_max 0.767

loop_
_space_group_symop_operation_xyz
'x, y, z'
'-x, y+1/2, -z+1/2'
'-x, -y, -z'
'x, -y-1/2, z-1/2'

loop_
_atom_site_label
_atom_site_type_symbol
_atom_site_fract_x
_atom_site_fract_y
_atom_site_fract_z
_atom_site_U_iso_or_equiv
_atom_site_adp_type
_atom_site_occupancy
_atom_site_site_symmetry_order
_atom_site_calc_flag
_atom_site_refinement_flags_posn
_atom_site_refinement_flags_adp
_atom_site_refinement_flags_occupancy
_atom_site_disorder_assembly
_atom_site_disorder_group
Br1 Br -1.06289(3) -0.38054(2) 1.17214(6) 0.04479(18) Uani 1 1 d . . . . .
Br2 Br -0.91082(3) -0.37725(2) 1.20369(6) 0.04437(17) Uani 1 1 d . . . . .
Br3 Br -0.43704(2) -0.61945(2) -0.17210(6) 0.04303(17) Uani 1 1 d . . . . .
Br4 Br -0.58922(3) -0.62276(2) -0.20518(6) 0.04252(17) Uani 1 1 d . . . . .
Ni1 Ni -0.99037(4) -0.37725(2) 1.02392(10) 0.0410(3) Uani 1 1 d . . . . .
Ni2 Ni -0.50971(4) -0.62263(2) -0.02516(8) 0.0344(3) Uani 1 1 d . . . . .
O1 O -0.79785(15) -0.39651(9) 0.7233(4) 0.0366(11) Uani 1 1 d . . . . .
O2 O -1.17697(15) -0.34045(9) 0.6092(4) 0.0383(11) Uani 1 1 d . . . . .
O3 O -0.70197(15) -0.60327(9) 0.2775(4) 0.0371(11) Uani 1 1 d . . . . .
O4 O -0.32332(15) -0.65955(8) 0.3908(4) 0.0368(11) Uani 1 1 d . . . . .
N1 N -0.99758(15) -0.34300(9) 0.8545(4) 0.0218(9) Uani 1 1 d . U . . .
N2 N -0.98429(15) -0.40748(9) 0.8481(4) 0.0228(9) Uani 1 1 d . U . . .
N3 N -0.50277(15) -0.65698(9) 0.1433(4) 0.0238(9) Uani 1 1 d . U . . .
N4 N -0.51578(15) -0.59253(9) 0.1558(4) 0.0220(9) Uani 1 1 d . U . . .
C1 C -0.99774(19) -0.35566(12) 0.7220(5) 0.0281(9) Uani 1 1 d . U . . .
C2 C -0.98384(19) -0.39161(12) 0.7116(5) 0.0260(9) Uani 1 1 d . U . . .
C3 C -1.0146(2) -0.33839(12) 0.5746(5) 0.0323(14) Uani 1 1 d . U . . .
H3A H -1.010817 -0.353677 0.490327 0.048 Uiso 1 1 calc R U . . .
H3B H -1.052785 -0.331233 0.569227 0.048 Uiso 1 1 calc R U . . .
H3C H -0.991154 -0.318873 0.567144 0.048 Uiso 1 1 calc R U . . .
C4 C -0.9676(2) -0.40687(14) 0.5800(5) 0.0364(14) Uani 1 1 d . U . . .
H4A H -0.970658 -0.390704 0.496339 0.055 Uiso 1 1 calc R U . . .
H4B H -0.929582 -0.414430 0.602341 0.055 Uiso 1 1 calc R U . . .
H4C H -0.991379 -0.425998 0.550429 0.055 Uiso 1 1 calc R U . . .
C5 C -1.01118(19) -0.30846(12) 0.8721(5) 0.0266(14) Uani 1 1 d . . . . .
C6 C -1.0576(2) -0.30360(13) 0.9414(6) 0.0347(15) Uani 1 1 d . . . . .
H6A H -1.074750 -0.322233 0.981274 0.042 Uiso 1 1 calc R U . . .
C7 C -1.0798(2) -0.27179(13) 0.9539(6) 0.0403(17) Uani 1 1 d . . . . .
H7A H -1.112316 -0.268997 0.999525 0.048 Uiso 1 1 calc R U . . .
C8 C -1.0550(2) -0.24513(13) 0.9008(6) 0.0385(16) Uani 1 1 d . . . . .
H8A H -1.070825 -0.223683 0.907081 0.046 Uiso 1 1 calc R U . . .
C9 C -1.0056(2) -0.24840(12) 0.8356(5) 0.0295(14) Uani 1 1 d . . . . .
C10 C -0.9806(2) -0.21965(13) 0.7831(6) 0.0397(17) Uani 1 1 d . . . . .
H10A H -0.997352 -0.198519 0.791373 0.048 Uiso 1 1 calc R U . . .
C11 C -0.9333(2) -0.22161(13) 0.7212(6) 0.0383(16) Uani 1 1 d . . . . .
H11A H -0.917514 -0.202210 0.683727 0.046 Uiso 1 1 calc R U . . .
C12 C -0.9081(2) -0.25277(13) 0.7134(6) 0.0353(15) Uani 1 1 d . . . . .
H12A H -0.874415 -0.253802 0.672477 0.042 Uiso 1 1 calc R U . . .
C13 C -0.9295(2) -0.28193(12) 0.7620(5) 0.0261(13) Uani 1 1 d . . . . .
C14 C -0.9807(2) -0.28075(11) 0.8243(5) 0.0250(13) Uani 1 1 d . . . . .
C15 C -0.8954(2) -0.31271(12) 0.7537(5) 0.0269(14) Uani 1 1 d . . . . .
C16 C -0.8768(2) -0.33222(12) 0.8767(5) 0.0285(14) Uani 1 1 d . . . . .
H16A H -0.886692 -0.326462 0.973396 0.034 Uiso 1 1 calc R U . . .
C17 C -0.8446(2) -0.35959(13) 0.8661(5) 0.0286(14) Uani 1 1 d . . . . .
H17A H -0.832372 -0.372339 0.954416 0.034 Uiso 1 1 calc R U . . .
C18 C -0.82957(19) -0.36889(12) 0.7245(5) 0.0275(14) Uani 1 1 d . . . . .
C19 C -0.8468(2) -0.34929(13) 0.5988(5) 0.0327(15) Uani 1 1 d . . . . .
H19A H -0.836508 -0.354909 0.502360 0.039 Uiso 1 1 calc R U . . .
C20 C -0.8790(2) -0.32149(13) 0.6134(5) 0.0323(15) Uani 1 1 d . . . . .
H20A H -0.890259 -0.308094 0.526405 0.039 Uiso 1 1 calc R U . . .
C21 C -0.7843(2) -0.40835(13) 0.5789(5) 0.0342(15) Uani 1 1 d . . . . .
H21A H -0.762721 -0.391436 0.531501 0.041 Uiso 1 1 calc R U . . .
H21B H -0.818064 -0.413151 0.508381 0.041 Uiso 1 1 calc R U . . .
C22 C -0.7513(2) -0.43966(13) 0.6129(6) 0.0346(15) Uani 1 1 d . . . . .
H22A H -0.718871 -0.434383 0.687365 0.042 Uiso 1 1 calc R U . . .
H22B H -0.738113 -0.447421 0.518191 0.042 Uiso 1 1 calc R U . . .
C23 C -0.7831(2) -0.46771(13) 0.6762(6) 0.0390(16) Uani 1 1 d . . . . .
H23A H -0.801296 -0.458839 0.760845 0.047 Uiso 1 1 calc R U . . .
H23B H -0.812033 -0.475358 0.595447 0.047 Uiso 1 1 calc R U . . .
C24 C -0.7485(2) -0.49730(13) 0.7336(7) 0.0383(16) Uani 1 1 d . . . . .
H24A H -0.730349 -0.506317 0.649067 0.046 Uiso 1 1 calc R U . . .
H24B H -0.719502 -0.489750 0.814506 0.046 Uiso 1 1 calc R U . . .
C25 C -0.7810(2) -0.52495(14) 0.7965(6) 0.0399(16) Uani 1 1 d . . . . .
H25A H -0.819633 -0.523677 0.793756 0.048 Uiso 1 1 calc R U . . .
C26 C -0.7486(2) -0.55469(14) 0.8638(6) 0.0428(17) Uani 1 1 d . . . . .
H26A H -0.719046 -0.546838 0.942438 0.051 Uiso 1 1 calc R U . . .
H26B H -0.731205 -0.565830 0.782703 0.051 Uiso 1 1 calc R U . . .
C27 C -0.7837(3) -0.57974(15) 0.9346(7) 0.0494(19) Uani 1 1 d . . . . .
H27A H -0.760916 -0.598435 0.976398 0.074 Uiso 1 1 calc R U . . .
H27B H -0.800394 -0.568989 1.016531 0.074 Uiso 1 1 calc R U . . .
H27C H -0.812555 -0.587984 0.856772 0.074 Uiso 1 1 calc R U . . .
C28 C -0.97263(19) -0.44291(11) 0.8582(5) 0.0245(13) Uani 1 1 d . . . . .
C29 C -0.9246(2) -0.45127(13) 0.9449(5) 0.0317(15) Uani 1 1 d . . . . .
H29A H -0.902751 -0.434203 0.996466 0.038 Uiso 1 1 calc R U . . .
C30 C -0.9067(2) -0.48429(13) 0.9596(6) 0.0352(15) Uani 1 1 d . . . . .
H30A H -0.873294 -0.489594 1.021186 0.042 Uiso 1 1 calc R U . . .
C31 C -0.9376(2) -0.50873(13) 0.8851(6) 0.0375(16) Uani 1 1 d . . . . .
H31A H -0.924815 -0.531076 0.892024 0.045 Uiso 1 1 calc R U . . .
C32 C -0.9884(2) -0.50162(12) 0.7975(6) 0.0316(15) Uani 1 1 d . . . . .
C33 C -1.0201(2) -0.52777(13) 0.7239(6) 0.0436(17) Uani 1 1 d . . . . .
H33A H -1.006716 -0.549968 0.734458 0.052 Uiso 1 1 calc R U . . .
C34 C -1.0692(2) -0.52191(14) 0.6384(6) 0.0437(17) Uani 1 1 d . . . . .
H34A H -1.089661 -0.539714 0.588294 0.052 Uiso 1 1 calc R U . . .
C35 C -1.0889(2) -0.48934(13) 0.6254(6) 0.0381(16) Uani 1 1 d . . . . .
H35A H -1.123131 -0.485478 0.564753 0.046 Uiso 1 1 calc R U . . .
C36 C -1.0615(2) -0.46243(12) 0.6960(5) 0.0289(14) Uani 1 1 d . . . . .
C37 C -1.0087(2) -0.46752(12) 0.7838(5) 0.0274(14) Uani 1 1 d . . . . .
C38 C -1.0911(2) -0.42970(12) 0.6777(5) 0.0273(14) Uani 1 1 d . . . . .
C39 C -1.10663(19) -0.41302(12) 0.8028(6) 0.0281(14) Uani 1 1 d . . . . .
H39A H -1.096776 -0.421921 0.902040 0.034 Uiso 1 1 calc R U . . .
C40 C -1.1363(2) -0.38352(12) 0.7847(5) 0.0286(14) Uani 1 1 d . . . . .
H40A H -1.146966 -0.372528 0.871118 0.034 Uiso 1 1 calc R U . . .
C41 C -1.1504(2) -0.37019(12) 0.6414(5) 0.0291(14) Uani 1 1 d . . . . .
C42 C -1.1357(2) -0.38671(13) 0.5143(6) 0.0343(15) Uani 1 1 d . . . . .
H42A H -1.145243 -0.377589 0.415338 0.041 Uiso 1 1 calc R U . . .
C43 C -1.1070(2) -0.41671(13) 0.5333(6) 0.0335(15) Uani 1 1 d . . . . .
H43A H -1.098270 -0.428393 0.446444 0.040 Uiso 1 1 calc R U . . .
C44 C -1.1971(2) -0.32294(13) 0.7301(5) 0.0318(15) Uani 1 1 d . . . . .
H44A H -1.167517 -0.319846 0.816008 0.038 Uiso 1 1 calc R U . . .
H44B H -1.227152 -0.335655 0.767076 0.038 Uiso 1 1 calc R U . . .
C45 C -1.2178(2) -0.28960(13) 0.6688(6) 0.0412(17) Uani 1 1 d . . . . .
H45A H -1.245036 -0.293218 0.577675 0.049 Uiso 1 1 calc R U . . .
H45B H -1.186844 -0.276930 0.636414 0.049 Uiso 1 1 calc R U . . .
C46 C -1.2437(2) -0.26909(14) 0.7827(6) 0.0419(17) Uani 1 1 d . . . . .
H46A H -1.218180 -0.268037 0.878832 0.050 Uiso 1 1 calc R U . . .
H46B H -1.277416 -0.280427 0.804746 0.050 Uiso 1 1 calc R U . . .
C47 C -1.2581(2) -0.23355(13) 0.7291(6) 0.0383(16) Uani 1 1 d . . . . .
H47A H -1.278376 -0.234555 0.624898 0.046 Uiso 1 1 calc R U . . .
H47B H -1.282979 -0.223792 0.796358 0.046 Uiso 1 1 calc R U . . .
C48 C -1.2096(2) -0.21070(14) 0.7276(6) 0.0394(16) Uani 1 1 d . . . . .
H48A H -1.183553 -0.221206 0.666186 0.047 Uiso 1 1 calc R U . . .
H48B H -1.190897 -0.208434 0.833079 0.047 Uiso 1 1 calc R U . . .
C49 C -1.2239(3) -0.17559(14) 0.6634(7) 0.0486(19) Uani 1 1 d . . . . .
H49A H -1.189718 -0.162585 0.663815 0.058 Uiso 1 1 calc R U . . .
H49B H -1.241340 -0.177557 0.556527 0.058 Uiso 1 1 calc R U . . .
C50 C -1.2621(3) -0.15709(14) 0.7552(7) 0.0477(19) Uani 1 1 d . . . . .
H50A H -1.270123 -0.134980 0.710736 0.072 Uiso 1 1 calc R U . . .
H50B H -1.296320 -0.169660 0.753401 0.072 Uiso 1 1 calc R U . . .
H50C H -1.244712 -0.154691 0.860661 0.072 Uiso 1 1 calc R U . . .
C61 C -0.50206(19) -0.64382(12) 0.2750(5) 0.0233(9) Uani 1 1 d . U . . .
C62 C -0.51655(18) -0.60840(12) 0.2731(4) 0.0220(9) Uani 1 1 d . U . . .
C63 C -0.4854(2) -0.66178(13) 0.4223(5) 0.0352(14) Uani 1 1 d . U . . .
H63A H -0.488155 -0.646605 0.507598 0.053 Uiso 1 1 calc R U . . .
H63B H -0.509594 -0.680935 0.429294 0.053 Uiso 1 1 calc R U . . .
H63C H -0.447527 -0.669540 0.426191 0.053 Uiso 1 1 calc R U . . .
C64 C -0.5314(2) -0.59341(13) 0.4247(5) 0.0338(13) Uani 1 1 d . U . . .
H64A H -0.529197 -0.610877 0.502557 0.051 Uiso 1 1 calc R U . . .
H64B H -0.505614 -0.575510 0.458909 0.051 Uiso 1 1 calc R U . . .
H64C H -0.568664 -0.584422 0.407821 0.051 Uiso 1 1 calc R U . . .
C65 C -0.4888(2) -0.69184(11) 0.1253(5) 0.0234(13) Uani 1 1 d . . . . .
C66 C -0.4423(2) -0.69641(13) 0.0604(5) 0.0309(14) Uani 1 1 d . . . . .
H66A H -0.424552 -0.677657 0.023632 0.037 Uiso 1 1 calc R U . . .
C67 C -0.4202(2) -0.72825(14) 0.0467(6) 0.0388(16) Uani 1 1 d . . . . .
H67A H -0.388216 -0.731143 -0.000931 0.047 Uiso 1 1 calc R U . . .
C68 C -0.4451(2) -0.75494(13) 0.1021(6) 0.0346(16) Uani 1 1 d . . . . .
H68A H -0.428722 -0.776334 0.099644 0.042 Uiso 1 1 calc R U . . .
C69 C -0.4945(2) -0.75144(12) 0.1630(5) 0.0299(14) Uani 1 1 d . . . . .
C70 C -0.5190(2) -0.78033(12) 0.2189(5) 0.0349(16) Uani 1 1 d . . . . .
H70A H -0.501496 -0.801351 0.214707 0.042 Uiso 1 1 calc R U . . .
C71 C -0.5667(2) -0.77819(13) 0.2779(6) 0.0380(16) Uani 1 1 d . . . . .
H71A H -0.582960 -0.797623 0.313657 0.046 Uiso 1 1 calc R U . . .
C72 C -0.5919(2) -0.74718(13) 0.2859(6) 0.0343(15) Uani 1 1 d . . . . .
H72A H -0.625357 -0.746136 0.328192 0.041 Uiso 1 1 calc R U . . .
C73 C -0.5706(2) -0.71779(12) 0.2352(5) 0.0280(14) Uani 1 1 d . . . . .
C74 C -0.5192(2) -0.71939(12) 0.1758(5) 0.0242(13) Uani 1 1 d . . . . .
C75 C -0.6045(2) -0.68738(12) 0.2477(5) 0.0272(14) Uani 1 1 d . . . . .
C76 C -0.62305(19) -0.66783(12) 0.1224(5) 0.0279(14) Uani 1 1 d . . . . .
H76A H -0.613365 -0.673545 0.025393 0.033 Uiso 1 1 calc R U . . .
C77 C -0.65549(19) -0.64013(12) 0.1363(5) 0.0275(14) Uani 1 1 d . . . . .
H77A H -0.667505 -0.626973 0.049056 0.033 Uiso 1 1 calc R U . . .
C78 C -0.67051(19) -0.63147(12) 0.2756(5) 0.0276(14) Uani 1 1 d . . . . .
C79 C -0.6531(2) -0.65055(13) 0.4047(5) 0.0320(15) Uani 1 1 d . . . . .
H79A H -0.662988 -0.644712 0.501316 0.038 Uiso 1 1 calc R U . . .
C80 C -0.6207(2) -0.67835(13) 0.3878(5) 0.0296(14) Uani 1 1 d . . . . .
H80A H -0.609136 -0.691735 0.474620 0.035 Uiso 1 1 calc R U . . .
C81 C -0.7159(2) -0.59176(13) 0.4187(5) 0.0338(15) Uani 1 1 d . . . . .
H81A H -0.682487 -0.587114 0.490467 0.041 Uiso 1 1 calc R U . . .
H81B H -0.737874 -0.608738 0.464679 0.041 Uiso 1 1 calc R U . . .
C82 C -0.7488(2) -0.56030(13) 0.3852(6) 0.0348(15) Uani 1 1 d . . . . .
H82A H -0.781316 -0.565450 0.310602 0.042 Uiso 1 1 calc R U . . .
H82B H -0.762037 -0.552604 0.480055 0.042 Uiso 1 1 calc R U . . .
C83 C -0.7170(2) -0.53223(13) 0.3226(6) 0.0355(16) Uani 1 1 d . . . . .
H83A H -0.687902 -0.524760 0.403286 0.043 Uiso 1 1 calc R U . . .
H83B H -0.699032 -0.540972 0.237267 0.043 Uiso 1 1 calc R U . . .
C84 C -0.7515(2) -0.50265(13) 0.2671(6) 0.0355(15) Uani 1 1 d . . . . .
H84A H -0.769050 -0.493673 0.352861 0.043 Uiso 1 1 calc R U . . .
H84B H -0.780993 -0.510166 0.187534 0.043 Uiso 1 1 calc R U . . .
C85 C -0.7195(2) -0.47474(14) 0.2021(7) 0.0424(17) Uani 1 1 d . . . . .
H85A H -0.691342 -0.466702 0.284168 0.051 Uiso 1 1 calc R U . . .
H85B H -0.700050 -0.484367 0.121539 0.051 Uiso 1 1 calc R U . . .
C86 C -0.7515(2) -0.44522(14) 0.1365(6) 0.0414(17) Uani 1 1 d . . . . .
H86A H -0.769157 -0.434273 0.217564 0.050 Uiso 1 1 calc R U . . .
H86B H -0.780791 -0.452868 0.056636 0.050 Uiso 1 1 calc R U . . .
C87 C -0.7157(3) -0.42015(15) 0.0684(7) 0.0499(19) Uani 1 1 d . . . . .
H87A H -0.738140 -0.401280 0.026837 0.075 Uiso 1 1 calc R U . . .
H87B H -0.687105 -0.412178 0.147601 0.075 Uiso 1 1 calc R U . . .
H87C H -0.698735 -0.430767 -0.013276 0.075 Uiso 1 1 calc R U . . .
C88 C -0.5275(2) -0.55712(12) 0.1415(5) 0.0257(13) Uani 1 1 d . . . . .
C89 C -0.5756(2) -0.54900(13) 0.0549(6) 0.0327(15) Uani 1 1 d . . . . .
H89A H -0.597491 -0.566154 0.004360 0.039 Uiso 1 1 calc R U . . .
C90 C -0.5934(2) -0.51565(14) 0.0390(6) 0.0411(17) Uani 1 1 d . . . . .
H90A H -0.626416 -0.510194 -0.024127 0.049 Uiso 1 1 calc R U . . .
C91 C -0.5622(2) -0.49127(13) 0.1163(6) 0.0352(15) Uani 1 1 d . . . . .
H91A H -0.575007 -0.468912 0.111363 0.042 Uiso 1 1 calc R U . . .
C92 C -0.5118(2) -0.49875(12) 0.2024(5) 0.0297(14) Uani 1 1 d . . . . .
C93 C -0.4803(2) -0.47237(13) 0.2772(6) 0.0389(16) Uani 1 1 d . . . . .
H93A H -0.494356 -0.450305 0.269904 0.047 Uiso 1 1 calc R U . . .
C94 C -0.4311(2) -0.47806(14) 0.3580(7) 0.0450(18) Uani 1 1 d . . . . .
H94A H -0.409981 -0.460095 0.404422 0.054 Uiso 1 1 calc R U . . .
C95 C -0.4112(2) -0.51072(13) 0.3731(6) 0.0392(17) Uani 1 1 d . . . . .
H95A H -0.377149 -0.514488 0.434539 0.047 Uiso 1 1 calc R U . . .
C96 C -0.4385(2) -0.53762(12) 0.3034(5) 0.0262(13) Uani 1 1 d . . . . .
C97 C -0.49121(19) -0.53229(11) 0.2174(5) 0.0244(13) Uani 1 1 d . . . . .
C98 C -0.40905(19) -0.57030(12) 0.3226(5) 0.0252(13) Uani 1 1 d . . . . .
C99 C -0.39303(19) -0.58701(12) 0.1976(5) 0.0238(13) Uani 1 1 d . . . . .
H99A H -0.402445 -0.577848 0.098736 0.029 Uiso 1 1 calc R U . . .
C100 C -0.36369(18) -0.61669(11) 0.2135(5) 0.0226(12) Uani 1 1 d . . . . .
H10B H -0.353205 -0.627759 0.127077 0.027 Uiso 1 1 calc R U . . .
C101 C -0.3499(2) -0.62990(12) 0.3606(5) 0.0290(14) Uani 1 1 d . . . . .
C102 C -0.3642(2) -0.61311(13) 0.4834(5) 0.0304(14) Uani 1 1 d . . . . .
H10C H -0.354124 -0.621864 0.582782 0.036 Uiso 1 1 calc R U . . .
C103 C -0.3933(2) -0.58350(12) 0.4653(5) 0.0270(14) Uani 1 1 d . . . . .
H10D H -0.402526 -0.572137 0.552528 0.032 Uiso 1 1 calc R U . . .
C104 C -0.3026(2) -0.67695(12) 0.2678(6) 0.0335(15) Uani 1 1 d . . . . .
H10E H -0.272560 -0.664191 0.231160 0.040 Uiso 1 1 calc R U . . .
H10F H -0.332050 -0.680315 0.181631 0.040 Uiso 1 1 calc R U . . .
C105 C -0.2818(2) -0.71039(13) 0.3343(6) 0.0399(17) Uani 1 1 d . . . . .
H10G H -0.254036 -0.706490 0.424109 0.048 Uiso 1 1 calc R U . . .
H10H H -0.312502 -0.722935 0.368435 0.048 Uiso 1 1 calc R U . . .
C106 C -0.2564(2) -0.73100(13) 0.2165(6) 0.0371(16) Uani 1 1 d . . . . .
H10I H -0.222809 -0.719645 0.192969 0.045 Uiso 1 1 calc R U . . .
H10J H -0.282407 -0.731951 0.121386 0.045 Uiso 1 1 calc R U . . .
C107 C -0.2418(2) -0.76641(13) 0.2688(6) 0.0383(16) Uani 1 1 d . . . . .
H10K H -0.217879 -0.776221 0.199031 0.046 Uiso 1 1 calc R U . . .
H10L H -0.220323 -0.765395 0.371462 0.046 Uiso 1 1 calc R U . . .
C108 C -0.2904(2) -0.78958(13) 0.2754(7) 0.0410(17) Uani 1 1 d . . . . .
H10M H -0.310672 -0.791645 0.171556 0.049 Uiso 1 1 calc R U . . .
H10N H -0.315370 -0.779197 0.340605 0.049 Uiso 1 1 calc R U . . .
C109 C -0.2756(3) -0.82443(14) 0.3361(6) 0.0465(18) Uani 1 1 d . . . . .
H10O H -0.257614 -0.822640 0.442567 0.056 Uiso 1 1 calc R U . . .
H10P H -0.309565 -0.837540 0.336638 0.056 Uiso 1 1 calc R U . . .
C110 C -0.2380(3) -0.84270(14) 0.2433(6) 0.0472(19) Uani 1 1 d . . . . .
H11B H -0.229849 -0.864839 0.287165 0.071 Uiso 1 1 calc R U . . .
H11C H -0.255866 -0.845018 0.138186 0.071 Uiso 1 1 calc R U . . .
H11D H -0.203893 -0.830111 0.244159 0.071 Uiso 1 1 calc R U . . .

loop_
_atom_site_aniso_label
_atom_site_aniso_U_11
_atom_site_aniso_U_22
_atom_site_aniso_U_33
_atom_site_aniso_U_23
_atom_site_aniso_U_13
_atom_site_aniso_U_12
Br1 0.0451(3) 0.0556(4) 0.0335(3) 0.0001(3) 0.0047(2) -0.0039(3)
Br2 0.0505(3) 0.0447(3) 0.0390(3) 0.0003(3) 0.0101(2) -0.0100(3)
Br3 0.0447(3) 0.0570(4) 0.0268(2) 0.0001(3) 0.0029(2) -0.0042(3)
Br4 0.0499(3) 0.0468(3) 0.0315(2) -0.0005(3) 0.0076(2) -0.0105(3)
Ni1 0.0694(6) 0.0203(4) 0.0351(4) 0.0001(4) 0.0139(4) 0.0027(4)
Ni2 0.0656(6) 0.0293(4) 0.0089(3) -0.0005(3) 0.0073(3) 0.0014(4)
O1 0.044(2) 0.039(2) 0.0276(16) -0.0024(16) 0.0078(15) 0.0099(17)
O2 0.051(2) 0.0296(18) 0.0336(17) 0.0015(15) 0.0035(16) 0.0138(17)
O3 0.042(2) 0.039(2) 0.0309(17) -0.0024(16) 0.0067(15) 0.0115(17)
O4 0.053(2) 0.0295(18) 0.0288(16) 0.0021(15) 0.0068(16) 0.0123(17)
N1 0.0269(16) 0.0225(16) 0.0172(15) 0.0018(14) 0.0072(13) -0.0032(15)
N2 0.0211(16) 0.0209(16) 0.0269(16) -0.0019(14) 0.0047(14) -0.0015(15)
N3 0.0215(16) 0.0227(16) 0.0256(16) -0.0051(15) -0.0023(14) -0.0075(15)
N4 0.0213(16) 0.0254(17) 0.0185(15) -0.0005(14) -0.0004(14) -0.0035(15)
C1 0.0239(16) 0.0294(16) 0.0312(16) 0.0094(15) 0.0045(14) -0.0069(15)
C2 0.0208(15) 0.0281(16) 0.0298(15) -0.0119(15) 0.0061(14) -0.0073(15)
C3 0.042(3) 0.030(2) 0.022(2) 0.003(2) -0.008(2) -0.010(2)
C4 0.042(3) 0.037(3) 0.031(2) -0.001(2) 0.008(2) -0.005(2)
C5 0.025(2) 0.022(2) 0.032(2) -0.007(2) 0.001(2) -0.001(2)
C6 0.027(3) 0.033(3) 0.044(3) -0.006(2) 0.004(2) -0.005(2)
C7 0.033(3) 0.034(3) 0.056(3) -0.010(3) 0.009(2) 0.005(2)
C8 0.041(3) 0.026(3) 0.047(3) -0.013(2) -0.001(3) 0.005(2)
C9 0.039(3) 0.024(2) 0.023(2) -0.006(2) -0.005(2) 0.001(2)
C10 0.059(4) 0.018(2) 0.040(3) -0.002(2) -0.001(3) -0.004(3)
C11 0.053(3) 0.027(3) 0.034(3) 0.001(2) 0.004(2) -0.009(3)
C12 0.042(3) 0.033(3) 0.032(2) 0.004(2) 0.010(2) -0.003(2)
C13 0.031(3) 0.023(2) 0.023(2) 0.002(2) 0.000(2) -0.002(2)
C14 0.033(3) 0.015(2) 0.024(2) -0.0020(19) -0.008(2) 0.001(2)
C15 0.028(2) 0.024(2) 0.029(2) 0.003(2) 0.005(2) -0.007(2)
C16 0.029(2) 0.032(3) 0.026(2) 0.001(2) 0.007(2) -0.005(2)
C17 0.027(2) 0.033(3) 0.024(2) 0.007(2) -0.003(2) 0.001(2)
C18 0.026(2) 0.033(3) 0.023(2) -0.002(2) 0.0040(19) -0.004(2)
C19 0.036(3) 0.044(3) 0.019(2) -0.008(2) 0.006(2) -0.006(2)
C20 0.033(3) 0.038(3) 0.026(2) 0.005(2) 0.002(2) -0.003(2)
C21 0.035(3) 0.038(3) 0.030(2) -0.005(2) 0.006(2) -0.005(2)
C22 0.035(3) 0.035(3) 0.037(3) -0.006(2) 0.012(2) -0.001(2)
C23 0.033(3) 0.037(3) 0.048(3) -0.007(3) 0.009(2) -0.004(2)
C24 0.033(3) 0.035(3) 0.047(3) -0.002(2) 0.009(2) -0.002(2)
C25 0.037(3) 0.039(3) 0.046(3) 0.005(3) 0.016(2) 0.002(3)
C26 0.045(3) 0.039(3) 0.046(3) 0.000(3) 0.008(3) -0.002(3)
C27 0.053(3) 0.050(4) 0.046(3) 0.003(3) 0.010(3) -0.002(3)
C28 0.032(2) 0.021(2) 0.023(2) 0.0044(19) 0.0093(19) 0.002(2)
C29 0.030(3) 0.033(3) 0.031(2) 0.001(2) -0.003(2) -0.002(2)
C30 0.033(3) 0.042(3) 0.032(2) 0.002(2) 0.007(2) 0.009(2)
C31 0.044(3) 0.025(3) 0.045(3) 0.005(2) 0.011(2) 0.010(2)
C32 0.040(3) 0.020(2) 0.037(3) 0.000(2) 0.014(2) 0.004(2)
C33 0.057(3) 0.022(3) 0.056(3) -0.006(2) 0.021(3) 0.002(3)
C34 0.048(3) 0.032(3) 0.050(3) -0.017(3) 0.005(3) -0.006(3)
C35 0.036(3) 0.033(3) 0.043(3) -0.009(2) -0.002(2) 0.000(2)
C36 0.033(3) 0.025(2) 0.029(2) -0.005(2) 0.007(2) -0.001(2)
C37 0.030(3) 0.021(2) 0.032(2) -0.002(2) 0.008(2) 0.000(2)
C38 0.024(2) 0.026(2) 0.030(2) -0.006(2) -0.002(2) -0.004(2)
C39 0.024(2) 0.023(2) 0.038(3) 0.002(2) 0.007(2) -0.001(2)
C40 0.026(2) 0.026(3) 0.031(2) -0.007(2) -0.003(2) -0.001(2)
C41 0.027(2) 0.024(2) 0.035(2) 0.000(2) 0.000(2) 0.002(2)
C42 0.036(3) 0.030(3) 0.033(3) 0.000(2) -0.009(2) 0.004(2)
C43 0.029(2) 0.028(3) 0.046(3) -0.010(2) 0.016(2) -0.003(2)
C44 0.036(3) 0.033(3) 0.026(2) -0.003(2) 0.006(2) 0.001(2)
C45 0.049(3) 0.033(3) 0.040(3) 0.002(2) 0.003(3) 0.008(3)
C46 0.038(3) 0.039(3) 0.050(3) -0.009(3) 0.012(2) -0.004(3)
C47 0.041(3) 0.032(3) 0.043(3) -0.002(2) 0.008(2) 0.005(3)
C48 0.039(3) 0.040(3) 0.041(3) -0.006(2) 0.011(2) 0.004(3)
C49 0.068(4) 0.030(3) 0.051(3) -0.005(3) 0.018(3) 0.000(3)
C50 0.057(4) 0.034(3) 0.052(3) 0.001(3) 0.007(3) 0.008(3)
C61 0.0249(16) 0.0303(16) 0.0141(14) -0.0089(14) 0.0001(14) -0.0105(15)
C62 0.0231(15) 0.0331(16) 0.0083(14) 0.0068(14) -0.0040(13) -0.0087(15)
C63 0.049(3) 0.031(2) 0.023(2) -0.002(2) -0.001(2) -0.008(2)
C64 0.050(3) 0.031(2) 0.027(2) -0.0057(19) 0.0271(18) -0.007(2)
C65 0.030(2) 0.021(2) 0.018(2) -0.0009(19) -0.0033(19) 0.000(2)
C66 0.027(2) 0.033(3) 0.032(2) -0.005(2) 0.001(2) -0.006(2)
C67 0.031(3) 0.039(3) 0.046(3) -0.007(3) 0.002(2) 0.006(2)
C68 0.038(3) 0.029(3) 0.034(3) -0.002(2) -0.003(2) 0.005(2)
C69 0.038(3) 0.026(2) 0.024(2) -0.001(2) -0.002(2) 0.002(2)
C70 0.055(3) 0.017(2) 0.030(2) 0.000(2) -0.005(2) -0.001(2)
C71 0.059(3) 0.024(3) 0.031(2) 0.006(2) 0.005(2) -0.010(3)
C72 0.039(3) 0.035(3) 0.028(2) 0.004(2) 0.004(2) -0.008(2)
C73 0.032(3) 0.031(3) 0.020(2) 0.003(2) 0.001(2) -0.002(2)
C74 0.032(3) 0.023(2) 0.016(2) 0.0012(19) -0.0038(19) -0.003(2)
C75 0.030(3) 0.028(2) 0.023(2) 0.001(2) 0.003(2) -0.006(2)
C76 0.028(2) 0.035(3) 0.022(2) -0.002(2) 0.0074(19) -0.007(2)
C77 0.029(2) 0.033(3) 0.021(2) 0.000(2) 0.0036(19) -0.001(2)
C78 0.024(2) 0.029(3) 0.030(2) 0.001(2) 0.002(2) -0.002(2)
C79 0.034(3) 0.038(3) 0.025(2) 0.005(2) 0.006(2) 0.000(2)
C80 0.030(3) 0.037(3) 0.021(2) 0.009(2) 0.002(2) -0.001(2)
C81 0.035(3) 0.036(3) 0.032(2) -0.004(2) 0.009(2) -0.005(2)
C82 0.033(3) 0.034(3) 0.039(3) -0.010(2) 0.010(2) -0.003(2)
C83 0.037(3) 0.039(3) 0.031(2) -0.004(2) 0.007(2) -0.004(2)
C84 0.035(3) 0.035(3) 0.037(3) -0.007(2) 0.009(2) -0.004(2)
C85 0.039(3) 0.041(3) 0.050(3) -0.001(3) 0.013(2) 0.000(3)
C86 0.044(3) 0.040(3) 0.040(3) 0.000(3) 0.006(2) -0.003(3)
C87 0.055(4) 0.052(4) 0.041(3) 0.008(3) 0.003(3) -0.004(3)
C88 0.032(2) 0.022(2) 0.025(2) 0.0014(19) 0.0088(19) 0.003(2)
C89 0.028(3) 0.034(3) 0.036(3) -0.006(2) 0.002(2) -0.003(2)
C90 0.030(3) 0.040(3) 0.053(3) 0.004(3) 0.006(2) 0.010(3)
C91 0.041(3) 0.028(3) 0.039(3) 0.001(2) 0.017(2) 0.010(2)
C92 0.039(3) 0.026(2) 0.026(2) 0.001(2) 0.009(2) 0.002(2)
C93 0.052(3) 0.020(2) 0.046(3) -0.011(2) 0.015(2) 0.003(2)
C94 0.048(3) 0.027(3) 0.059(3) -0.016(3) 0.000(3) -0.006(3)
C95 0.039(3) 0.033(3) 0.044(3) -0.011(2) 0.000(3) 0.000(3)
C96 0.031(2) 0.024(2) 0.025(2) -0.003(2) 0.0074(19) -0.001(2)
C97 0.035(2) 0.023(2) 0.0177(19) -0.0035(18) 0.0135(18) -0.001(2)
C98 0.023(2) 0.026(2) 0.027(2) -0.004(2) 0.0037(19) -0.004(2)
C99 0.025(2) 0.028(2) 0.016(2) -0.0027(19) -0.0088(19) -0.002(2)
C100 0.028(2) 0.023(2) 0.020(2) 0.0009(19) 0.0124(17) -0.003(2)
C101 0.026(2) 0.026(2) 0.036(2) -0.002(2) 0.006(2) 0.002(2)
C102 0.035(3) 0.038(3) 0.019(2) 0.012(2) 0.0055(19) 0.001(2)
C103 0.030(3) 0.033(3) 0.017(2) -0.010(2) -0.0003(19) -0.001(2)
C104 0.037(3) 0.028(3) 0.035(3) -0.004(2) 0.003(2) 0.003(2)
C105 0.048(3) 0.034(3) 0.038(3) -0.005(2) 0.005(2) 0.009(3)
C106 0.040(3) 0.033(3) 0.039(3) -0.001(2) 0.009(2) 0.001(2)
C107 0.039(3) 0.039(3) 0.038(3) -0.003(2) 0.010(2) 0.010(3)
C108 0.039(3) 0.032(3) 0.055(3) -0.001(3) 0.017(2) 0.003(2)
C109 0.061(4) 0.037(3) 0.043(3) 0.001(3) 0.014(3) 0.000(3)
C110 0.057(4) 0.037(3) 0.045(3) -0.005(3) -0.001(3) 0.010(3)

loop_
_atom_type_symbol
_atom_type_description
_atom_type_scat_dispersion_real
_atom_type_scat_dispersion_imag
_atom_type_scat_source
C C 0.0181 0.0091 'International Tables Vol C Tables 4.2.6.8 and 6.1.1.4'
Br Br -0.6763 1.2805 'International Tables Vol C Tables 4.2.6.8 and 6.1.1.4'
Ni Ni -3.0029 0.5091 'International Tables Vol C Tables 4.2.6.8 and 6.1.1.4'
O O 0.0492 0.0322 'International Tables Vol C Tables 4.2.6.8 and 6.1.1.4'
N N 0.0311 0.0180 'International Tables Vol C Tables 4.2.6.8 and 6.1.1.4'
H H 0.0000 0.0000 'International Tables Vol C Tables 4.2.6.8 and 6.1.1.4'

loop_
_geom_angle_atom_site_label_1
_geom_angle_atom_site_label_2
_geom_angle_atom_site_label_3
_geom_angle
_geom_angle_site_symmetry_1
_geom_angle_site_symmetry_3
_geom_angle_publ_flag
N2 Ni1 N1 80.94(15) . . ?
N2 Ni1 Br2 112.68(11) . . ?
N1 Ni1 Br2 118.96(11) . . ?
N2 Ni1 Br1 122.79(12) . . ?
N1 Ni1 Br1 116.88(12) . . ?
Br2 Ni1 Br1 104.36(4) . . ?
N3 Ni2 N4 80.25(15) . . ?
N3 Ni2 Br3 116.68(12) . . ?
N4 Ni2 Br3 123.10(12) . . ?
N3 Ni2 Br4 118.63(11) . . ?
N4 Ni2 Br4 113.22(11) . . ?
Br3 Ni2 Br4 104.57(3) . . ?
C18 O1 C21 118.4(4) . . ?
C41 O2 C44 118.5(4) . . ?
C78 O3 C81 118.8(4) . . ?
C101 O4 C104 118.8(4) . . ?
C1 N1 C5 120.7(4) . . ?
C1 N1 Ni1 113.6(3) . . ?
C5 N1 Ni1 124.9(3) . . ?
C2 N2 C28 119.1(4) . . ?
C2 N2 Ni1 114.6(3) . . ?
C28 N2 Ni1 125.6(3) . . ?
C61 N3 C65 121.5(4) . . ?
C61 N3 Ni2 112.4(3) . . ?
C65 N3 Ni2 124.9(3) . . ?
C62 N4 C88 124.0(4) . . ?
C62 N4 Ni2 111.9(3) . . ?
C88 N4 Ni2 123.3(3) . . ?
N1 C1 C2 118.0(4) . . ?
N1 C1 C3 126.0(4) . . ?
C2 C1 C3 115.9(4) . . ?
N2 C2 C4 124.1(4) . . ?
N2 C2 C1 111.6(4) . . ?
C4 C2 C1 124.1(4) . . ?
C1 C3 H3A 109.5 . . ?
C1 C3 H3B 109.5 . . ?
H3A C3 H3B 109.5 . . ?
C1 C3 H3C 109.5 . . ?
H3A C3 H3C 109.5 . . ?
H3B C3 H3C 109.5 . . ?
C2 C4 H4A 109.5 . . ?
C2 C4 H4B 109.5 . . ?
H4A C4 H4B 109.5 . . ?
C2 C4 H4C 109.5 . . ?
H4A C4 H4C 109.5 . . ?
H4B C4 H4C 109.5 . . ?
C6 C5 N1 113.7(4) . . ?
C6 C5 C14 121.2(4) . . ?
N1 C5 C14 125.1(4) . . ?
C5 C6 C7 121.3(5) . . ?
C5 C6 H6A 119.3 . . ?
C7 C6 H6A 119.3 . . ?
C8 C7 C6 119.7(5) . . ?
C8 C7 H7A 120.2 . . ?
C6 C7 H7A 120.2 . . ?
C7 C8 C9 121.5(5) . . ?
C7 C8 H8A 119.3 . . ?
C9 C8 H8A 119.3 . . ?
C8 C9 C10 119.5(5) . . ?
C8 C9 C14 120.4(5) . . ?
C10 C9 C14 120.1(5) . . ?
C11 C10 C9 121.4(5) . . ?
C11 C10 H10A 119.3 . . ?
C9 C10 H10A 119.3 . . ?
C10 C11 C12 118.9(5) . . ?
C10 C11 H11A 120.6 . . ?
C12 C11 H11A 120.6 . . ?
C13 C12 C11 123.5(5) . . ?
C13 C12 H12A 118.2 . . ?
C11 C12 H12A 118.2 . . ?
C12 C13 C14 118.8(4) . . ?
C12 C13 C15 116.4(5) . . ?
C14 C13 C15 124.7(4) . . ?
C5 C14 C13 127.3(4) . . ?
C5 C14 C9 115.5(4) . . ?
C13 C14 C9 117.2(4) . . ?
C16 C15 C20 117.2(5) . . ?
C16 C15 C13 124.1(4) . . ?
C20 C15 C13 118.6(4) . . ?
C17 C16 C15 122.7(5) . . ?
C17 C16 H16A 118.6 . . ?
C15 C16 H16A 118.6 . . ?
C16 C17 C18 120.0(4) . . ?
C16 C17 H17A 120.0 . . ?
C18 C17 H17A 120.0 . . ?
O1 C18 C19 125.0(4) . . ?
O1 C18 C17 116.4(4) . . ?
C19 C18 C17 118.6(5) . . ?
C20 C19 C18 120.1(5) . . ?
C20 C19 H19A 119.9 . . ?
C18 C19 H19A 119.9 . . ?
C19 C20 C15 121.4(4) . . ?
C19 C20 H20A 119.3 . . ?
C15 C20 H20A 119.3 . . ?
O1 C21 C22 106.2(4) . . ?
O1 C21 H21A 110.5 . . ?
C22 C21 H21A 110.5 . . ?
O1 C21 H21B 110.5 . . ?
C22 C21 H21B 110.5 . . ?
H21A C21 H21B 108.7 . . ?
C21 C22 C23 113.7(4) . . ?
C21 C22 H22A 108.8 . . ?
C23 C22 H22A 108.8 . . ?
C21 C22 H22B 108.8 . . ?
C23 C22 H22B 108.8 . . ?
H22A C22 H22B 107.7 . . ?
C24 C23 C22 114.3(5) . . ?
C24 C23 H23A 108.7 . . ?
C22 C23 H23A 108.7 . . ?
C24 C23 H23B 108.7 . . ?
C22 C23 H23B 108.7 . . ?
H23A C23 H23B 107.6 . . ?
C25 C24 C23 113.4(5) . . ?
C25 C24 H24A 108.9 . . ?
C23 C24 H24A 108.9 . . ?
C25 C24 H24B 108.9 . . ?
C23 C24 H24B 108.9 . . ?
H24A C24 H24B 107.7 . . ?
C24 C25 C26 116.3(5) . . ?
C24 C25 H25A 121.8 . . ?
C26 C25 H25A 121.8 . . ?
C25 C26 C27 112.6(5) . . ?
C25 C26 H26A 109.1 . . ?
C27 C26 H26A 109.1 . . ?
C25 C26 H26B 109.1 . . ?
C27 C26 H26B 109.1 . . ?
H26A C26 H26B 107.8 . . ?
C26 C27 H27A 109.5 . . ?
C26 C27 H27B 109.5 . . ?
H27A C27 H27B 109.5 . . ?
C26 C27 H27C 109.5 . . ?
H27A C27 H27C 109.5 . . ?
H27B C27 H27C 109.5 . . ?
C29 C28 C37 122.0(4) . . ?
C29 C28 N2 115.2(4) . . ?
C37 C28 N2 122.8(4) . . ?
C28 C29 C30 121.7(5) . . ?
C28 C29 H29A 119.2 . . ?
C30 C29 H29A 119.2 . . ?
C31 C30 C29 119.3(5) . . ?
C31 C30 H30A 120.3 . . ?
C29 C30 H30A 120.3 . . ?
C30 C31 C32 121.4(5) . . ?
C30 C31 H31A 119.3 . . ?
C32 C31 H31A 119.3 . . ?
C33 C32 C31 119.9(5) . . ?
C33 C32 C37 119.7(4) . . ?
C31 C32 C37 120.4(4) . . ?
C34 C33 C32 121.6(5) . . ?
C34 C33 H33A 119.2 . . ?
C32 C33 H33A 119.2 . . ?
C33 C34 C35 118.9(5) . . ?
C33 C34 H34A 120.6 . . ?
C35 C34 H34A 120.6 . . ?
C36 C35 C34 123.5(5) . . ?
C36 C35 H35A 118.3 . . ?
C34 C35 H35A 118.3 . . ?
C35 C36 C37 119.2(4) . . ?
C35 C36 C38 115.7(4) . . ?
C37 C36 C38 125.1(4) . . ?
C28 C37 C36 127.8(4) . . ?
C28 C37 C32 115.1(4) . . ?
C36 C37 C32 117.0(4) . . ?
C43 C38 C39 118.7(4) . . ?
C43 C38 C36 120.1(4) . . ?
C39 C38 C36 121.1(4) . . ?
C40 C39 C38 120.9(4) . . ?
C40 C39 H39A 119.5 . . ?
C38 C39 H39A 119.5 . . ?
C41 C40 C39 120.1(5) . . ?
C41 C40 H40A 120.0 . . ?
C39 C40 H40A 120.0 . . ?
O2 C41 C40 125.7(4) . . ?
O2 C41 C42 114.4(4) . . ?
C40 C41 C42 119.9(5) . . ?
C43 C42 C41 119.6(5) . . ?
C43 C42 H42A 120.2 . . ?
C41 C42 H42A 120.2 . . ?
C38 C43 C42 120.8(5) . . ?
C38 C43 H43A 119.6 . . ?
C42 C43 H43A 119.6 . . ?
O2 C44 C45 107.6(4) . . ?
O2 C44 H44A 110.2 . . ?
C45 C44 H44A 110.2 . . ?
O2 C44 H44B 110.2 . . ?
C45 C44 H44B 110.2 . . ?
H44A C44 H44B 108.5 . . ?
C44 C45 C46 113.4(5) . . ?
C44 C45 H45A 108.9 . . ?
C46 C45 H45A 108.9 . . ?
C44 C45 H45B 108.9 . . ?
C46 C45 H45B 108.9 . . ?
H45A C45 H45B 107.7 . . ?
C45 C46 C47 113.8(5) . . ?
C45 C46 H46A 108.8 . . ?
C47 C46 H46A 108.8 . . ?
C45 C46 H46B 108.8 . . ?
C47 C46 H46B 108.8 . . ?
H46A C46 H46B 107.7 . . ?
C48 C47 C46 114.7(5) . . ?
C48 C47 H47A 108.6 . . ?
C46 C47 H47A 108.6 . . ?
C48 C47 H47B 108.6 . . ?
C46 C47 H47B 108.6 . . ?
H47A C47 H47B 107.6 . . ?
C47 C48 C49 114.6(5) . . ?
C47 C48 H48A 108.6 . . ?
C49 C48 H48A 108.6 . . ?
C47 C48 H48B 108.6 . . ?
C49 C48 H48B 108.6 . . ?
H48A C48 H48B 107.6 . . ?
C50 C49 C48 112.1(5) . . ?
C50 C49 H49A 109.2 . . ?
C48 C49 H49A 109.2 . . ?
C50 C49 H49B 109.2 . . ?
C48 C49 H49B 109.2 . . ?
H49A C49 H49B 107.9 . . ?
C49 C50 H50A 109.5 . . ?
C49 C50 H50B 109.5 . . ?
H50A C50 H50B 109.5 . . ?
C49 C50 H50C 109.5 . . ?
H50A C50 H50C 109.5 . . ?
H50B C50 H50C 109.5 . . ?
N3 C61 C62 114.6(4) . . ?
N3 C61 C63 124.4(4) . . ?
C62 C61 C63 121.0(4) . . ?
N4 C62 C61 119.0(4) . . ?
N4 C62 C64 124.3(4) . . ?
C61 C62 C64 116.7(4) . . ?
C61 C63 H63A 109.5 . . ?
C61 C63 H63B 109.5 . . ?
H63A C63 H63B 109.5 . . ?
C61 C63 H63C 109.5 . . ?
H63A C63 H63C 109.5 . . ?
H63B C63 H63C 109.5 . . ?
C62 C64 H64A 109.5 . . ?
C62 C64 H64B 109.5 . . ?
H64A C64 H64B 109.5 . . ?
C62 C64 H64C 109.5 . . ?
H64A C64 H64C 109.5 . . ?
H64B C64 H64C 109.5 . . ?
C66 C65 C74 122.0(4) . . ?
C66 C65 N3 113.6(4) . . ?
C74 C65 N3 124.3(4) . . ?
C65 C66 C67 121.2(5) . . ?
C65 C66 H66A 119.4 . . ?
C67 C66 H66A 119.4 . . ?
C68 C67 C66 119.3(5) . . ?
C68 C67 H67A 120.4 . . ?
C66 C67 H67A 120.4 . . ?
C67 C68 C69 121.1(5) . . ?
C67 C68 H68A 119.5 . . ?
C69 C68 H68A 119.5 . . ?
C68 C69 C70 118.8(5) . . ?
C68 C69 C74 121.4(5) . . ?
C70 C69 C74 119.8(5) . . ?
C71 C70 C69 120.9(5) . . ?
C71 C70 H70A 119.6 . . ?
C69 C70 H70A 119.6 . . ?
C70 C71 C72 119.5(5) . . ?
C70 C71 H71A 120.3 . . ?
C72 C71 H71A 120.3 . . ?
C71 C72 C73 123.4(5) . . ?
C71 C72 H72A 118.3 . . ?
C73 C72 H72A 118.3 . . ?
C72 C73 C74 118.0(5) . . ?
C72 C73 C75 115.6(5) . . ?
C74 C73 C75 126.4(4) . . ?
C69 C74 C73 118.3(4) . . ?
C69 C74 C65 114.8(4) . . ?
C73 C74 C65 126.9(4) . . ?
C76 C75 C80 117.4(4) . . ?
C76 C75 C73 122.2(4) . . ?
C80 C75 C73 120.3(4) . . ?
C77 C76 C75 121.1(4) . . ?
C77 C76 H76A 119.4 . . ?
C75 C76 H76A 119.4 . . ?
C76 C77 C78 120.5(4) . . ?
C76 C77 H77A 119.7 . . ?
C78 C77 H77A 119.7 . . ?
O3 C78 C77 115.9(4) . . ?
O3 C78 C79 123.7(4) . . ?
C77 C78 C79 120.3(5) . . ?
C78 C79 C80 118.1(5) . . ?
C78 C79 H79A 121.0 . . ?
C80 C79 H79A 121.0 . . ?
C79 C80 C75 122.5(4) . . ?
C79 C80 H80A 118.7 . . ?
C75 C80 H80A 118.7 . . ?
O3 C81 C82 106.6(4) . . ?
O3 C81 H81A 110.4 . . ?
C82 C81 H81A 110.4 . . ?
O3 C81 H81B 110.4 . . ?
C82 C81 H81B 110.4 . . ?
H81A C81 H81B 108.6 . . ?
C83 C82 C81 113.8(4) . . ?
C83 C82 H82A 108.8 . . ?
C81 C82 H82A 108.8 . . ?
C83 C82 H82B 108.8 . . ?
C81 C82 H82B 108.8 . . ?
H82A C82 H82B 107.7 . . ?
C84 C83 C82 114.1(4) . . ?
C84 C83 H83A 108.7 . . ?
C82 C83 H83A 108.7 . . ?
C84 C83 H83B 108.7 . . ?
C82 C83 H83B 108.7 . . ?
H83A C83 H83B 107.6 . . ?
C83 C84 C85 113.9(5) . . ?
C83 C84 H84A 108.8 . . ?
C85 C84 H84A 108.8 . . ?
C83 C84 H84B 108.8 . . ?
C85 C84 H84B 108.8 . . ?
H84A C84 H84B 107.7 . . ?
C86 C85 C84 117.1(5) . . ?
C86 C85 H85A 108.0 . . ?
C84 C85 H85A 108.0 . . ?
C86 C85 H85B 108.0 . . ?
C84 C85 H85B 108.0 . . ?
H85A C85 H85B 107.3 . . ?
C85 C86 C87 112.0(5) . . ?
C85 C86 H86A 109.2 . . ?
C87 C86 H86A 109.2 . . ?
C85 C86 H86B 109.2 . . ?
C87 C86 H86B 109.2 . . ?
H86A C86 H86B 107.9 . . ?
C86 C87 H87A 109.5 . . ?
C86 C87 H87B 109.5 . . ?
H87A C87 H87B 109.5 . . ?
C86 C87 H87C 109.5 . . ?
H87A C87 H87C 109.5 . . ?
H87B C87 H87C 109.5 . . ?
C89 C88 C97 122.4(4) . . ?
C89 C88 N4 115.5(4) . . ?
C97 C88 N4 122.1(4) . . ?
C88 C89 C90 121.3(5) . . ?
C88 C89 H89A 119.3 . . ?
C90 C89 H89A 119.3 . . ?
C91 C90 C89 118.8(5) . . ?
C91 C90 H90A 120.6 . . ?
C89 C90 H90A 120.6 . . ?
C90 C91 C92 121.1(5) . . ?
C90 C91 H91A 119.4 . . ?
C92 C91 H91A 119.4 . . ?
C91 C92 C93 119.0(5) . . ?
C91 C92 C97 121.8(4) . . ?
C93 C92 C97 119.2(4) . . ?
C94 C93 C92 121.4(5) . . ?
C94 C93 H93A 119.3 . . ?
C92 C93 H93A 119.3 . . ?
C93 C94 C95 119.3(5) . . ?
C93 C94 H94A 120.3 . . ?
C95 C94 H94A 120.3 . . ?
C96 C95 C94 123.3(5) . . ?
C96 C95 H95A 118.4 . . ?
C94 C95 H95A 118.4 . . ?
C95 C96 C97 118.5(4) . . ?
C95 C96 C98 115.9(4) . . ?
C97 C96 C98 125.7(4) . . ?
C96 C97 C92 118.3(4) . . ?
C96 C97 C88 127.3(4) . . ?
C92 C97 C88 114.4(4) . . ?
C103 C98 C99 117.9(4) . . ?
C103 C98 C96 120.9(4) . . ?
C99 C98 C96 121.0(4) . . ?
C98 C99 C100 122.0(4) . . ?
C98 C99 H99A 119.0 . . ?
C100 C99 H99A 119.0 . . ?
C99 C100 C101 118.4(4) . . ?
C99 C100 H10B 120.8 . . ?
C101 C100 H10B 120.8 . . ?
O4 C101 C102 116.2(4) . . ?
O4 C101 C100 124.1(4) . . ?
C102 C101 C100 119.7(4) . . ?
C101 C102 C103 121.0(4) . . ?
C101 C102 H10C 119.5 . . ?
C103 C102 H10C 119.5 . . ?
C102 C103 C98 120.9(4) . . ?
C102 C103 H10D 119.5 . . ?
C98 C103 H10D 119.5 . . ?
O4 C104 C105 105.6(4) . . ?
O4 C104 H10E 110.6 . . ?
C105 C104 H10E 110.6 . . ?
O4 C104 H10F 110.6 . . ?
C105 C104 H10F 110.6 . . ?
H10E C104 H10F 108.8 . . ?
C106 C105 C104 111.1(4) . . ?
C106 C105 H10G 109.4 . . ?
C104 C105 H10G 109.4 . . ?
C106 C105 H10H 109.4 . . ?
C104 C105 H10H 109.4 . . ?
H10G C105 H10H 108.0 . . ?
C105 C106 C107 113.5(4) . . ?
C105 C106 H10I 108.9 . . ?
C107 C106 H10I 108.9 . . ?
C105 C106 H10J 108.9 . . ?
C107 C106 H10J 108.9 . . ?
H10I C106 H10J 107.7 . . ?
C108 C107 C106 115.2(4) . . ?
C108 C107 H10K 108.5 . . ?
C106 C107 H10K 108.5 . . ?
C108 C107 H10L 108.5 . . ?
C106 C107 H10L 108.5 . . ?
H10K C107 H10L 107.5 . . ?
C107 C108 C109 114.8(5) . . ?
C107 C108 H10M 108.6 . . ?
C109 C108 H10M 108.6 . . ?
C107 C108 H10N 108.6 . . ?
C109 C108 H10N 108.6 . . ?
H10M C108 H10N 107.5 . . ?
C110 C109 C108 112.9(5) . . ?
C110 C109 H10O 109.0 . . ?
C108 C109 H10O 109.0 . . ?
C110 C109 H10P 109.0 . . ?
C108 C109 H10P 109.0 . . ?
H10O C109 H10P 107.8 . . ?
C109 C110 H11B 109.5 . . ?
C109 C110 H11C 109.5 . . ?
H11B C110 H11C 109.5 . . ?
C109 C110 H11D 109.5 . . ?
H11B C110 H11D 109.5 . . ?
H11C C110 H11D 109.5 . . ?

loop_
_geom_bond_atom_site_label_1
_geom_bond_atom_site_label_2
_geom_bond_distance
_geom_bond_site_symmetry_2
_geom_bond_publ_flag
Br1 Ni1 2.3574(12) . ?
Br2 Ni1 2.3562(11) . ?
Br3 Ni2 2.3529(11) . ?
Br4 Ni2 2.3567(10) . ?
Ni1 N2 1.995(4) . ?
Ni1 N1 2.026(4) . ?
Ni2 N3 2.022(4) . ?
Ni2 N4 2.028(4) . ?
O1 C18 1.357(6) . ?
O1 C21 1.445(6) . ?
O2 C41 1.373(6) . ?
O2 C44 1.424(6) . ?
O3 C78 1.373(6) . ?
O3 C81 1.418(6) . ?
O4 C101 1.367(6) . ?
O4 C104 1.443(6) . ?
N1 C1 1.278(6) . ?
N1 C5 1.440(6) . ?
N2 C2 1.368(6) . ?
N2 C28 1.451(6) . ?
N3 C61 1.278(6) . ?
N3 C65 1.454(6) . ?
N4 C62 1.221(5) . ?
N4 C88 1.452(6) . ?
C1 C2 1.488(7) . ?
C1 C3 1.488(6) . ?
C2 C4 1.421(7) . ?
C3 H3A 0.9800 . ?
C3 H3B 0.9800 . ?
C3 H3C 0.9800 . ?
C4 H4A 0.9800 . ?
C4 H4B 0.9800 . ?
C4 H4C 0.9800 . ?
C5 C6 1.381(7) . ?
C5 C14 1.437(7) . ?
C6 C7 1.400(8) . ?
C6 H6A 0.9500 . ?
C7 C8 1.348(8) . ?
C7 H7A 0.9500 . ?
C8 C9 1.420(8) . ?
C8 H8A 0.9500 . ?
C9 C10 1.416(7) . ?
C9 C14 1.446(7) . ?
C10 C11 1.354(9) . ?
C10 H10A 0.9500 . ?
C11 C12 1.402(8) . ?
C11 H11A 0.9500 . ?
C12 C13 1.376(7) . ?
C12 H12A 0.9500 . ?
C13 C14 1.443(7) . ?
C13 C15 1.502(7) . ?
C15 C16 1.370(7) . ?
C15 C20 1.401(7) . ?
C16 C17 1.365(7) . ?
C16 H16A 0.9500 . ?
C17 C18 1.404(7) . ?
C17 H17A 0.9500 . ?
C18 C19 1.383(7) . ?
C19 C20 1.385(7) . ?
C19 H19A 0.9500 . ?
C20 H20A 0.9500 . ?
C21 C22 1.505(7) . ?
C21 H21A 0.9900 . ?
C21 H21B 0.9900 . ?
C22 C23 1.520(8) . ?
C22 H22A 0.9900 . ?
C22 H22B 0.9900 . ?
C23 C24 1.510(7) . ?
C23 H23A 0.9900 . ?
C23 H23B 0.9900 . ?
C24 C25 1.518(8) . ?
C24 H24A 0.9900 . ?
C24 H24B 0.9900 . ?
C25 C26 1.514(8) . ?
C25 H25A 0.9500 . ?
C26 C27 1.516(9) . ?
C26 H26A 0.9900 . ?
C26 H26B 0.9900 . ?
C27 H27A 0.9800 . ?
C27 H27B 0.9800 . ?
C27 H27C 0.9800 . ?
C28 C29 1.365(7) . ?
C28 C37 1.430(6) . ?
C29 C30 1.397(7) . ?
C29 H29A 0.9500 . ?
C30 C31 1.359(7) . ?
C30 H30A 0.9500 . ?
C31 C32 1.411(7) . ?
C31 H31A 0.9500 . ?
C32 C33 1.414(7) . ?
C32 C37 1.457(7) . ?
C33 C34 1.361(8) . ?
C33 H33A 0.9500 . ?
C34 C35 1.394(8) . ?
C34 H34A 0.9500 . ?
C35 C36 1.379(7) . ?
C35 H35A 0.9500 . ?
C36 C37 1.439(7) . ?
C36 C38 1.501(7) . ?
C38 C43 1.389(7) . ?
C38 C39 1.390(7) . ?
C39 C40 1.390(7) . ?
C39 H39A 0.9500 . ?
C40 C41 1.378(7) . ?
C40 H40A 0.9500 . ?
C41 C42 1.395(7) . ?
C42 C43 1.395(7) . ?
C42 H42A 0.9500 . ?
C43 H43A 0.9500 . ?
C44 C45 1.507(7) . ?
C44 H44A 0.9900 . ?
C44 H44B 0.9900 . ?
C45 C46 1.508(8) . ?
C45 H45A 0.9900 . ?
C45 H45B 0.9900 . ?
C46 C47 1.530(8) . ?
C46 H46A 0.9900 . ?
C46 H46B 0.9900 . ?
C47 C48 1.508(8) . ?
C47 H47A 0.9900 . ?
C47 H47B 0.9900 . ?
C48 C49 1.542(8) . ?
C48 H48A 0.9900 . ?
C48 H48B 0.9900 . ?
C49 C50 1.518(9) . ?
C49 H49A 0.9900 . ?
C49 H49B 0.9900 . ?
C50 H50A 0.9800 . ?
C50 H50B 0.9800 . ?
C50 H50C 0.9800 . ?
C61 C62 1.465(7) . ?
C61 C63 1.499(6) . ?
C62 C64 1.558(6) . ?
C63 H63A 0.9800 . ?
C63 H63B 0.9800 . ?
C63 H63C 0.9800 . ?
C64 H64A 0.9800 . ?
C64 H64B 0.9800 . ?
C64 H64C 0.9800 . ?
C65 C66 1.360(7) . ?
C65 C74 1.440(7) . ?
C66 C67 1.401(8) . ?
C66 H66A 0.9500 . ?
C67 C68 1.357(8) . ?
C67 H67A 0.9500 . ?
C68 C69 1.402(8) . ?
C68 H68A 0.9500 . ?
C69 C70 1.426(7) . ?
C69 C74 1.435(7) . ?
C70 C71 1.352(8) . ?
C70 H70A 0.9500 . ?
C71 C72 1.397(8) . ?
C71 H71A 0.9500 . ?
C72 C73 1.389(7) . ?
C72 H72A 0.9500 . ?
C73 C74 1.436(7) . ?
C73 C75 1.490(7) . ?
C75 C76 1.386(6) . ?
C75 C80 1.401(7) . ?
C76 C77 1.384(7) . ?
C76 H76A 0.9500 . ?
C77 C78 1.379(7) . ?
C77 H77A 0.9500 . ?
C78 C79 1.396(7) . ?
C79 C80 1.391(7) . ?
C79 H79A 0.9500 . ?
C80 H80A 0.9500 . ?
C81 C82 1.509(7) . ?
C81 H81A 0.9900 . ?
C81 H81B 0.9900 . ?
C82 C83 1.518(8) . ?
C82 H82A 0.9900 . ?
C82 H82B 0.9900 . ?
C83 C84 1.504(7) . ?
C83 H83A 0.9900 . ?
C83 H83B 0.9900 . ?
C84 C85 1.526(8) . ?
C84 H84A 0.9900 . ?
C84 H84B 0.9900 . ?
C85 C86 1.497(8) . ?
C85 H85A 0.9900 . ?
C85 H85B 0.9900 . ?
C86 C87 1.515(9) . ?
C86 H86A 0.9900 . ?
C86 H86B 0.9900 . ?
C87 H87A 0.9800 . ?
C87 H87B 0.9800 . ?
C87 H87C 0.9800 . ?
C88 C89 1.363(7) . ?
C88 C97 1.444(6) . ?
C89 C90 1.410(8) . ?
C89 H89A 0.9500 . ?
C90 C91 1.370(7) . ?
C90 H90A 0.9500 . ?
C91 C92 1.401(7) . ?
C91 H91A 0.9500 . ?
C92 C93 1.424(7) . ?
C92 C97 1.439(7) . ?
C93 C94 1.344(8) . ?
C93 H93A 0.9500 . ?
C94 C95 1.399(8) . ?
C94 H94A 0.9500 . ?
C95 C96 1.374(7) . ?
C95 H95A 0.9500 . ?
C96 C97 1.433(6) . ?
C96 C98 1.497(7) . ?
C98 C103 1.378(6) . ?
C98 C99 1.395(7) . ?
C99 C100 1.391(6) . ?
C99 H99A 0.9500 . ?
C100 C101 1.406(6) . ?
C100 H10B 0.9500 . ?
C101 C102 1.365(7) . ?
C102 C103 1.386(7) . ?
C102 H10C 0.9500 . ?
C103 H10D 0.9500 . ?
C104 C105 1.527(7) . ?
C104 H10E 0.9900 . ?
C104 H10F 0.9900 . ?
C105 C106 1.529(8) . ?
C105 H10G 0.9900 . ?
C105 H10H 0.9900 . ?
C106 C107 1.523(7) . ?
C106 H10I 0.9900 . ?
C106 H10J 0.9900 . ?
C107 C108 1.524(8) . ?
C107 H10K 0.9900 . ?
C107 H10L 0.9900 . ?
C108 C109 1.525(8) . ?
C108 H10M 0.9900 . ?
C108 H10N 0.9900 . ?
C109 C110 1.507(9) . ?
C109 H10O 0.9900 . ?
C109 H10P 0.9900 . ?
C110 H11B 0.9800 . ?
C110 H11C 0.9800 . ?
C110 H11D 0.9800 . ?

loop_
_geom_torsion_atom_site_label_1
_geom_torsion_atom_site_label_2
_geom_torsion_atom_site_label_3
_geom_torsion_atom_site_label_4
_geom_torsion
_geom_torsion_site_symmetry_1
_geom_torsion_site_symmetry_2
_geom_torsion_site_symmetry_3
_geom_torsion_site_symmetry_4
_geom_torsion_publ_flag
C5 N1 C1 C2 -179.4(4) . . . . ?
Ni1 N1 C1 C2 -9.7(5) . . . . ?
C5 N1 C1 C3 -4.1(7) . . . . ?
Ni1 N1 C1 C3 165.6(4) . . . . ?
C28 N2 C2 C4 -6.1(7) . . . . ?
Ni1 N2 C2 C4 165.1(4) . . . . ?
C28 N2 C2 C1 178.9(4) . . . . ?
Ni1 N2 C2 C1 -9.9(5) . . . . ?
N1 C1 C2 N2 13.2(6) . . . . ?
C3 C1 C2 N2 -162.5(4) . . . . ?
N1 C1 C2 C4 -161.8(5) . . . . ?
C3 C1 C2 C4 22.4(7) . . . . ?
C1 N1 C5 C6 116.9(5) . . . . ?
Ni1 N1 C5 C6 -51.6(5) . . . . ?
C1 N1 C5 C14 -63.1(6) . . . . ?
Ni1 N1 C5 C14 128.4(4) . . . . ?
N1 C5 C6 C7 -173.5(4) . . . . ?
C14 C5 C6 C7 6.5(7) . . . . ?
C5 C6 C7 C8 -1.6(8) . . . . ?
C6 C7 C8 C9 -1.7(8) . . . . ?
C7 C8 C9 C10 -179.2(5) . . . . ?
C7 C8 C9 C14 0.1(7) . . . . ?
C8 C9 C10 C11 179.5(5) . . . . ?
C14 C9 C10 C11 0.2(7) . . . . ?
C9 C10 C11 C12 -1.8(8) . . . . ?
C10 C11 C12 C13 1.7(8) . . . . ?
C11 C12 C13 C14 0.1(7) . . . . ?
C11 C12 C13 C15 -176.5(4) . . . . ?
C6 C5 C14 C13 174.7(4) . . . . ?
N1 C5 C14 C13 -5.2(7) . . . . ?
C6 C5 C14 C9 -7.6(6) . . . . ?
N1 C5 C14 C9 172.4(4) . . . . ?
C12 C13 C14 C5 175.9(4) . . . . ?
C15 C13 C14 C5 -7.8(7) . . . . ?
C12 C13 C14 C9 -1.7(6) . . . . ?
C15 C13 C14 C9 174.6(4) . . . . ?
C8 C9 C14 C5 4.4(6) . . . . ?
C10 C9 C14 C5 -176.3(4) . . . . ?
C8 C9 C14 C13 -177.7(4) . . . . ?
C10 C9 C14 C13 1.6(6) . . . . ?
C12 C13 C15 C16 121.2(5) . . . . ?
C14 C13 C15 C16 -55.2(7) . . . . ?
C12 C13 C15 C20 -55.7(6) . . . . ?
C14 C13 C15 C20 127.9(5) . . . . ?
C20 C15 C16 C17 -1.3(7) . . . . ?
C13 C15 C16 C17 -178.3(5) . . . . ?
C15 C16 C17 C18 -0.5(8) . . . . ?
C21 O1 C18 C19 -5.5(7) . . . . ?
C21 O1 C18 C17 176.0(4) . . . . ?
C16 C17 C18 O1 -179.6(4) . . . . ?
C16 C17 C18 C19 1.7(7) . . . . ?
O1 C18 C19 C20 -179.7(5) . . . . ?
C17 C18 C19 C20 -1.2(7) . . . . ?
C18 C19 C20 C15 -0.7(8) . . . . ?
C16 C15 C20 C19 1.9(7) . . . . ?
C13 C15 C20 C19 179.0(5) . . . . ?
C18 O1 C21 C22 -177.6(4) . . . . ?
O1 C21 C22 C23 64.0(5) . . . . ?
C21 C22 C23 C24 -171.0(4) . . . . ?
C22 C23 C24 C25 179.9(4) . . . . ?
C23 C24 C25 C26 -176.9(5) . . . . ?
C24 C25 C26 C27 175.5(5) . . . . ?
C2 N2 C28 C29 112.0(5) . . . . ?
Ni1 N2 C28 C29 -58.2(6) . . . . ?
C2 N2 C28 C37 -68.2(6) . . . . ?
Ni1 N2 C28 C37 121.6(4) . . . . ?
C37 C28 C29 C30 3.1(8) . . . . ?
N2 C28 C29 C30 -177.1(5) . . . . ?
C28 C29 C30 C31 0.5(8) . . . . ?
C29 C30 C31 C32 -2.3(8) . . . . ?
C30 C31 C32 C33 -178.7(5) . . . . ?
C30 C31 C32 C37 0.6(8) . . . . ?
C31 C32 C33 C34 -179.9(6) . . . . ?
C37 C32 C33 C34 0.8(9) . . . . ?
C32 C33 C34 C35 -1.1(9) . . . . ?
C33 C34 C35 C36 -0.5(9) . . . . ?
C34 C35 C36 C37 2.3(8) . . . . ?
C34 C35 C36 C38 -175.8(5) . . . . ?
C29 C28 C37 C36 176.6(5) . . . . ?
N2 C28 C37 C36 -3.2(8) . . . . ?
C29 C28 C37 C32 -4.6(7) . . . . ?
N2 C28 C37 C32 175.7(4) . . . . ?
C35 C36 C37 C28 176.4(5) . . . . ?
C38 C36 C37 C28 -5.7(8) . . . . ?
C35 C36 C37 C32 -2.5(7) . . . . ?
C38 C36 C37 C32 175.5(5) . . . . ?
C33 C32 C37 C28 -178.0(5) . . . . ?
C31 C32 C37 C28 2.8(7) . . . . ?
C33 C32 C37 C36 1.0(7) . . . . ?
C31 C32 C37 C36 -178.3(5) . . . . ?
C35 C36 C38 C43 -58.9(7) . . . . ?
C37 C36 C38 C43 123.1(5) . . . . ?
C35 C36 C38 C39 116.5(5) . . . . ?
C37 C36 C38 C39 -61.5(7) . . . . ?
C43 C38 C39 C40 -1.5(7) . . . . ?
C36 C38 C39 C40 -176.9(4) . . . . ?
C38 C39 C40 C41 -0.7(7) . . . . ?
C44 O2 C41 C40 -6.7(7) . . . . ?
C44 O2 C41 C42 175.5(4) . . . . ?
C39 C40 C41 O2 -176.4(5) . . . . ?
C39 C40 C41 C42 1.4(7) . . . . ?
O2 C41 C42 C43 178.1(4) . . . . ?
C40 C41 C42 C43 0.1(8) . . . . ?
C39 C38 C43 C42 3.0(7) . . . . ?
C36 C38 C43 C42 178.5(5) . . . . ?
C41 C42 C43 C38 -2.4(8) . . . . ?
C41 O2 C44 C45 173.0(4) . . . . ?
O2 C44 C45 C46 176.4(4) . . . . ?
C44 C45 C46 C47 172.6(4) . . . . ?
C45 C46 C47 C48 -72.6(6) . . . . ?
C46 C47 C48 C49 176.1(5) . . . . ?
C47 C48 C49 C50 60.6(6) . . . . ?
C65 N3 C61 C62 179.3(4) . . . . ?
Ni2 N3 C61 C62 10.9(5) . . . . ?
C65 N3 C61 C63 2.2(7) . . . . ?
Ni2 N3 C61 C63 -166.2(4) . . . . ?
C88 N4 C62 C61 -177.8(4) . . . . ?
Ni2 N4 C62 C61 12.4(5) . . . . ?
C88 N4 C62 C64 1.4(7) . . . . ?
Ni2 N4 C62 C64 -168.4(3) . . . . ?
N3 C61 C62 N4 -16.4(6) . . . . ?
C63 C61 C62 N4 160.8(5) . . . . ?
N3 C61 C62 C64 164.3(4) . . . . ?
C63 C61 C62 C64 -18.4(6) . . . . ?
C61 N3 C65 C66 -114.3(5) . . . . ?
Ni2 N3 C65 C66 52.6(5) . . . . ?
C61 N3 C65 C74 63.3(6) . . . . ?
Ni2 N3 C65 C74 -129.8(4) . . . . ?
C74 C65 C66 C67 -3.3(7) . . . . ?
N3 C65 C66 C67 174.3(4) . . . . ?
C65 C66 C67 C68 -1.4(7) . . . . ?
C66 C67 C68 C69 4.5(8) . . . . ?
C67 C68 C69 C70 179.7(5) . . . . ?
C67 C68 C69 C74 -3.1(7) . . . . ?
C68 C69 C70 C71 -179.7(5) . . . . ?
C74 C69 C70 C71 3.1(7) . . . . ?
C69 C70 C71 C72 -0.9(7) . . . . ?
C70 C71 C72 C73 0.3(8) . . . . ?
C71 C72 C73 C74 -1.9(7) . . . . ?
C71 C72 C73 C75 177.7(4) . . . . ?
C68 C69 C74 C73 178.2(4) . . . . ?
C70 C69 C74 C73 -4.6(6) . . . . ?
C68 C69 C74 C65 -1.4(6) . . . . ?
C70 C69 C74 C65 175.8(4) . . . . ?
C72 C73 C74 C69 4.0(6) . . . . ?
C75 C73 C74 C69 -175.6(4) . . . . ?
C72 C73 C74 C65 -176.5(4) . . . . ?
C75 C73 C74 C65 3.9(7) . . . . ?
C66 C65 C74 C69 4.5(6) . . . . ?
N3 C65 C74 C69 -172.8(4) . . . . ?
C66 C65 C74 C73 -175.1(4) . . . . ?
N3 C65 C74 C73 7.6(7) . . . . ?
C72 C73 C75 C76 -122.5(5) . . . . ?
C74 C73 C75 C76 57.1(7) . . . . ?
C72 C73 C75 C80 54.7(6) . . . . ?
C74 C73 C75 C80 -125.7(5) . . . . ?
C80 C75 C76 C77 1.2(7) . . . . ?
C73 C75 C76 C77 178.5(5) . . . . ?
C75 C76 C77 C78 -0.6(7) . . . . ?
C81 O3 C78 C77 -176.1(4) . . . . ?
C81 O3 C78 C79 2.7(7) . . . . ?
C76 C77 C78 O3 179.0(4) . . . . ?
C76 C77 C78 C79 0.1(7) . . . . ?
O3 C78 C79 C80 -179.1(4) . . . . ?
C77 C78 C79 C80 -0.4(7) . . . . ?
C78 C79 C80 C75 1.1(7) . . . . ?
C76 C75 C80 C79 -1.5(7) . . . . ?
C73 C75 C80 C79 -178.8(5) . . . . ?
C78 O3 C81 C82 178.5(4) . . . . ?
O3 C81 C82 C83 -63.4(5) . . . . ?
C81 C82 C83 C84 171.4(4) . . . . ?
C82 C83 C84 C85 -179.1(4) . . . . ?
C83 C84 C85 C86 176.7(5) . . . . ?
C84 C85 C86 C87 -177.0(5) . . . . ?
C62 N4 C88 C89 -109.7(5) . . . . ?
Ni2 N4 C88 C89 59.0(5) . . . . ?
C62 N4 C88 C97 68.7(6) . . . . ?
Ni2 N4 C88 C97 -122.6(4) . . . . ?
C97 C88 C89 C90 -2.1(8) . . . . ?
N4 C88 C89 C90 176.3(5) . . . . ?
C88 C89 C90 C91 -2.0(8) . . . . ?
C89 C90 C91 C92 3.9(8) . . . . ?
C90 C91 C92 C93 178.3(5) . . . . ?
C90 C91 C92 C97 -1.8(8) . . . . ?
C91 C92 C93 C94 -178.3(5) . . . . ?
C97 C92 C93 C94 1.8(8) . . . . ?
C92 C93 C94 C95 -2.1(9) . . . . ?
C93 C94 C95 C96 3.0(9) . . . . ?
C94 C95 C96 C97 -3.4(8) . . . . ?
C94 C95 C96 C98 175.5(5) . . . . ?
C95 C96 C97 C92 2.9(7) . . . . ?
C98 C96 C97 C92 -175.8(4) . . . . ?
C95 C96 C97 C88 -177.1(5) . . . . ?
C98 C96 C97 C88 4.2(8) . . . . ?
C91 C92 C97 C96 178.0(5) . . . . ?
C93 C92 C97 C96 -2.2(7) . . . . ?
C91 C92 C97 C88 -2.1(7) . . . . ?
C93 C92 C97 C88 177.8(5) . . . . ?
C89 C88 C97 C96 -176.0(5) . . . . ?
N4 C88 C97 C96 5.7(7) . . . . ?
C89 C88 C97 C92 4.0(7) . . . . ?
N4 C88 C97 C92 -174.3(4) . . . . ?
C95 C96 C98 C103 59.1(7) . . . . ?
C97 C96 C98 C103 -122.1(5) . . . . ?
C95 C96 C98 C99 -115.9(5) . . . . ?
C97 C96 C98 C99 62.9(7) . . . . ?
C103 C98 C99 C100 2.1(7) . . . . ?
C96 C98 C99 C100 177.3(4) . . . . ?
C98 C99 C100 C101 -0.2(7) . . . . ?
C104 O4 C101 C102 -174.3(4) . . . . ?
C104 O4 C101 C100 7.0(7) . . . . ?
C99 C100 C101 O4 177.0(4) . . . . ?
C99 C100 C101 C102 -1.6(7) . . . . ?
O4 C101 C102 C103 -177.3(4) . . . . ?
C100 C101 C102 C103 1.4(7) . . . . ?
C101 C102 C103 C98 0.6(8) . . . . ?
C99 C98 C103 C102 -2.4(7) . . . . ?
C96 C98 C103 C102 -177.5(5) . . . . ?
C101 O4 C104 C105 -173.5(4) . . . . ?
O4 C104 C105 C106 -177.7(4) . . . . ?
C104 C105 C106 C107 -172.2(4) . . . . ?
C105 C106 C107 C108 71.7(6) . . . . ?
C106 C107 C108 C109 -176.8(5) . . . . ?
C107 C108 C109 C110 -59.0(6) . . . . ?
